data_7210175
loop_
_publ_author_name
'Nayak, Susanta K.'
'Mallik, Srijita Basu'
'Kanaujia, Shankar Prasad'
'Sekar, Kanagaraj'
'Ranganathan, K. R.'
'Ananthalakshmi, V.'
'Jeyaraman, G.'
'Saralaya, S. S.'
'Rao, K. Sundararaja'
'Shridhara, K.'
'Nagarajan, K.'
'Row, Tayur N. Guru'

_publ_section_title
;
 Crystal structures and binding studies of atovaquone and its derivatives
 with cytochrome bc1: a molecular basis for drug design
;
_journal_issue 24
_journal_name_full CrystEngComm
_journal_page_first 4871
_journal_paper_doi 10.1039/c3ce40336j
_journal_volume 15
_journal_year 2013
_chemical_compound_source 'see text'
_chemical_formula_moiety 'C22 H18 Cl N O4'
_chemical_formula_sum 'C22 H18 Cl N O4'
_chemical_formula_weight 395.82
_chemical_name_systematic
;
cis-2-(4-(4-chlorophenyl)cyclohexyl)-3-nitronaphthalene-1,4-dione
;
_space_group_IT_number 2
_symmetry_cell_setting triclinic
_symmetry_Int_Tables_number 2
_symmetry_space_group_name_Hall '-P 1'
_symmetry_space_group_name_H-M 'P -1'
_atom_sites_solution_hydrogens geom
_atom_sites_solution_primary direct
_atom_sites_solution_secondary difmap
_cell_angle_alpha 75.766(3)
_cell_angle_beta 67.022(2)
_cell_angle_gamma 83.020(3)
_cell_formula_units_Z 4
_cell_length_a 11.7512(16)
_cell_length_b 12.7998(18)
_cell_length_c 13.985(2)
_cell_measurement_reflns_used 450
_cell_measurement_temperature 292(2)
_cell_measurement_theta_max 27.98
_cell_measurement_theta_min 0.98
_cell_volume 1876.4(5)
_computing_cell_refinement SMART
_computing_data_collection 'SMART (Bruker, 1998)'
_computing_data_reduction 'SAINT (Bruker, 1998)'
_computing_molecular_graphics 'Ortep-3 for Windows (Farrugia, 1997) and CAMERON (Watkin et al., 1993)'
_computing_publication_material 'PLATON (Spek, 2003)'
_computing_structure_refinement 'SHELXL-97 (Sheldrick, 1997)'
_computing_structure_solution 'SHELXTL V6.14 (Bruker, 2000)'
_diffrn_ambient_temperature 292(2)
_diffrn_measured_fraction_theta_full 0.994
_diffrn_measured_fraction_theta_max 0.994
_diffrn_measurement_device_type 'Bruker SMART CCD area detector'
_diffrn_measurement_method '\f and \w scans'
_diffrn_radiation_monochromator graphite
_diffrn_radiation_probe x-ray
_diffrn_radiation_source 'fine-focus sealed tube'
_diffrn_radiation_type MoK\a
_diffrn_radiation_wavelength 0.71073
_diffrn_reflns_av_R_equivalents 0.0406
_diffrn_reflns_av_sigmaI/netI 0.0767
_diffrn_reflns_limit_h_max 13
_diffrn_reflns_limit_h_min -13
_diffrn_reflns_limit_k_max 15
_diffrn_reflns_limit_k_min -15
_diffrn_reflns_limit_l_max 16
_diffrn_reflns_limit_l_min -16
_diffrn_reflns_number 13653
_diffrn_reflns_reduction_process
;
;
_diffrn_reflns_theta_full 25.00
_diffrn_reflns_theta_max 25.00
_diffrn_reflns_theta_min 1.62
_exptl_absorpt_coefficient_mu 0.233
_exptl_absorpt_correction_T_max 0.9615
_exptl_absorpt_correction_T_min 0.9313
_exptl_absorpt_correction_type multi-scan
_exptl_absorpt_process_details 'SADABS, (Sheldrick, 1996)'
_exptl_crystal_colour yellow
_exptl_crystal_density_diffrn 1.401
_exptl_crystal_density_method 'Not Measured'
_exptl_crystal_description block
_exptl_crystal_F_000 824
_exptl_crystal_size_max 0.31
_exptl_crystal_size_mid 0.25
_exptl_crystal_size_min 0.17
_refine_diff_density_max 0.188
_refine_diff_density_min -0.165
_refine_diff_density_rms 0.037
_refine_ls_extinction_method none
_refine_ls_goodness_of_fit_ref 0.945
_refine_ls_hydrogen_treatment mixed
_refine_ls_matrix_type full
_refine_ls_number_parameters 649
_refine_ls_number_reflns 6565
_refine_ls_number_restraints 0
_refine_ls_restrained_S_all 0.945
_refine_ls_R_factor_all 0.1346
_refine_ls_R_factor_gt 0.0517
_refine_ls_shift/su_max 0.000
_refine_ls_shift/su_mean 0.000
_refine_ls_structure_factor_coef Fsqd
_refine_ls_weighting_details 'calc w=1/[\s^2^(Fo^2^)+(0.0414P)^2^+0.0000P] where P=(Fo^2^+2Fc^2^)/3'
_refine_ls_weighting_scheme calc
_refine_ls_wR_factor_gt 0.0892
_refine_ls_wR_factor_ref 0.1176
_reflns_number_gt 3091
_reflns_number_total 6565
_reflns_threshold_expression I>2\s(I)
_cod_data_source_file c3ce40336j.txt
_cod_data_source_block sri1_m
_cod_depositor_comments
;
The following automatic conversions were performed:

'_symmetry_cell_setting' value 'Triclinic' changed to 'triclinic'
according to /home/saulius/struct/CIF-dictionaries/cif_core.dic
dictionary named 'cif_core.dic' version 2.4.2 from 2011-04-26.

Automatic conversion script
Id: cif_fix_values 1891 2012-01-12 08:04:46Z andrius 
;
_cod_original_cell_volume 1876.5(5)
_cod_database_code 7210175

loop_
_symmetry_equiv_pos_site_id
_symmetry_equiv_pos_as_xyz
1 x,y,z
2 -x,-y,-z

loop_
_atom_site_label
_atom_site_type_symbol
_atom_site_fract_x
_atom_site_fract_y
_atom_site_fract_z
_atom_site_U_iso_or_equiv
_atom_site_adp_type
_atom_site_occupancy
_atom_site_symmetry_multiplicity
_atom_site_calc_flag
Cl2 Cl 0.06547(8) 0.70587(8) 0.08025(7) 0.0798(3) Uani 1 1 d
Cl1 Cl -0.45833(9) 0.68527(9) 0.07887(8) 0.1073(5) Uani 1 1 d
C13 C 0.0862(3) 0.7823(2) -0.5824(2) 0.0425(8) Uani 1 1 d
N1 N 0.2797(2) 0.7066(2) -0.69271(19) 0.0483(7) Uani 1 1 d
O4 O -0.0974(2) 0.86930(18) -0.48901(17) 0.0716(7) Uani 1 1 d
C22 C 0.1744(3) 0.7855(2) -0.6789(2) 0.0429(8) Uani 1 1 d
O7 O 0.3926(2) 0.89406(18) -0.49965(17) 0.0696(7) Uani 1 1 d
C21 C 0.1799(3) 0.8603(3) -0.7792(2) 0.0489(8) Uani 1 1 d
O3 O 0.2698(2) 0.85912(18) -0.86082(17) 0.0714(7) Uani 1 1 d
N2 N 0.7622(3) 0.7339(2) -0.7177(2) 0.0564(8) Uani 1 1 d
C10 C 0.0879(3) 0.7017(3) -0.4842(2) 0.0461(9) Uani 1 1 d
C14 C -0.0181(3) 0.8633(2) -0.5750(3) 0.0483(8) Uani 1 1 d
C35 C 0.5702(3) 0.8054(2) -0.6003(2) 0.0417(8) Uani 1 1 d
C36 C 0.4647(3) 0.8869(2) -0.5885(3) 0.0488(8) Uani 1 1 d
O8 O 0.7402(2) 0.88886(19) -0.88076(17) 0.0805(8) Uani 1 1 d
C32 C 0.5774(3) 0.7231(3) -0.5055(2) 0.0431(8) Uani 1 1 d
C44 C 0.6545(3) 0.8110(2) -0.6987(2) 0.0456(8) Uani 1 1 d
C37 C 0.4501(3) 0.9548(2) -0.6852(2) 0.0475(8) Uani 1 1 d
C43 C 0.6530(3) 0.8865(3) -0.7971(2) 0.0546(9) Uani 1 1 d
C9 C -0.0181(3) 0.6232(3) -0.4345(3) 0.0502(9) Uani 1 1 d
H9A H -0.097(2) 0.666(2) -0.4034(19) 0.042(8) Uiso 1 1 d
H9E H -0.031(2) 0.595(2) -0.488(2) 0.059(10) Uiso 1 1 d
C4 C -0.1049(3) 0.6126(2) -0.1834(2) 0.0425(8) Uani 1 1 d
C20 C 0.0714(3) 0.9327(2) -0.7729(2) 0.0478(8) Uani 1 1 d
C11 C 0.0971(4) 0.7502(3) -0.3983(3) 0.0523(9) Uani 1 1 d
H11E H 0.163(3) 0.799(2) -0.425(2) 0.060(10) Uiso 1 1 d
H11A H 0.019(3) 0.793(2) -0.366(2) 0.057(10) Uiso 1 1 d
C15 C -0.0237(3) 0.9343(2) -0.6740(2) 0.0458(8) Uani 1 1 d
O2 O 0.3686(2) 0.72867(19) -0.67900(19) 0.0719(7) Uani 1 1 d
C26 C 0.3994(3) 0.6322(3) -0.1992(2) 0.0422(8) Uani 1 1 d
C42 C 0.5406(3) 0.9547(2) -0.7858(3) 0.0501(9) Uani 1 1 d
C23 C 0.1931(3) 0.6801(3) -0.0290(2) 0.0512(9) Uani 1 1 d
C38 C 0.3427(4) 1.0179(3) -0.6753(3) 0.0576(10) Uani 1 1 d
H38 H 0.277(3) 1.018(3) -0.605(3) 0.092(13) Uiso 1 1 d
C29 C 0.5156(3) 0.5959(3) -0.2834(3) 0.0511(9) Uani 1 1 d
C27 C 0.2959(3) 0.5699(3) -0.1532(3) 0.0507(9) Uani 1 1 d
O1 O 0.2692(2) 0.6255(2) -0.7169(2) 0.0862(9) Uani 1 1 d
C31 C 0.4664(3) 0.6504(3) -0.4507(3) 0.0506(9) Uani 1 1 d
H31A H 0.395(2) 0.691(2) -0.416(2) 0.047(9) Uiso 1 1 d
H31E H 0.449(2) 0.622(2) -0.502(2) 0.057(10) Uiso 1 1 d
C8 C 0.0050(4) 0.5336(3) -0.3495(3) 0.0583(10) Uani 1 1 d
C16 C -0.1269(4) 1.0014(3) -0.6704(3) 0.0585(10) Uani 1 1 d
C34 C 0.6190(3) 0.6780(3) -0.3383(3) 0.0572(10) Uani 1 1 d
H34E H 0.636(2) 0.710(2) -0.285(2) 0.047(9) Uiso 1 1 d
H34A H 0.697(3) 0.638(2) -0.373(2) 0.063(10) Uiso 1 1 d
O5 O 0.7538(2) 0.6561(2) -0.7491(2) 0.0868(9) Uani 1 1 d
C6 C -0.3247(3) 0.5924(3) -0.0857(3) 0.0651(11) Uani 1 1 d
H6 H -0.404(3) 0.559(2) -0.073(2) 0.083(12) Uiso 1 1 d
C12 C 0.1175(3) 0.6611(3) -0.3117(3) 0.0616(11) Uani 1 1 d
H12E H 0.125(3) 0.692(2) -0.254(2) 0.066(11) Uiso 1 1 d
H12A H 0.197(3) 0.622(2) -0.343(2) 0.084(12) Uiso 1 1 d
C7 C 0.0169(3) 0.5769(3) -0.2617(3) 0.0524(9) Uani 1 1 d
O6 O 0.8488(2) 0.7515(2) -0.6999(2) 0.0934(9) Uani 1 1 d
C28 C 0.1927(3) 0.5936(3) -0.0686(3) 0.0544(10) Uani 1 1 d
H28 H 0.130(3) 0.547(2) -0.043(2) 0.046(9) Uiso 1 1 d
C30 C 0.4900(4) 0.5575(3) -0.3684(3) 0.0573(10) Uani 1 1 d
H30A H 0.565(3) 0.516(2) -0.404(2) 0.071(11) Uiso 1 1 d
H30E H 0.423(3) 0.507(2) -0.336(2) 0.058(10) Uiso 1 1 d
C1 C -0.3238(3) 0.6591(3) -0.0236(3) 0.0637(11) Uani 1 1 d
C33 C 0.5970(4) 0.7689(3) -0.4222(3) 0.0525(9) Uani 1 1 d
H33E H 0.671(3) 0.816(2) -0.459(2) 0.059(9) Uiso 1 1 d
H33A H 0.527(3) 0.814(2) -0.391(2) 0.059(10) Uiso 1 1 d
C39 C 0.3256(4) 1.0785(3) -0.7650(3) 0.0681(11) Uani 1 1 d
H39 H 0.248(3) 1.119(2) -0.755(2) 0.058(10) Uiso 1 1 d
C40 C 0.4153(5) 1.0773(3) -0.8641(4) 0.0761(13) Uani 1 1 d
C5 C -0.2155(3) 0.5693(3) -0.1649(3) 0.0545(9) Uani 1 1 d
H5 H -0.223(3) 0.517(3) -0.204(3) 0.091(13) Uiso 1 1 d
C3 C -0.1086(4) 0.6810(3) -0.1201(3) 0.0654(11) Uani 1 1 d
C41 C 0.5222(4) 1.0170(3) -0.8752(3) 0.0664(11) Uani 1 1 d
H41 H 0.585(3) 1.015(2) -0.938(2) 0.052(10) Uiso 1 1 d
C24 C 0.2922(3) 0.7444(3) -0.0730(3) 0.0643(11) Uani 1 1 d
H24 H 0.291(3) 0.804(2) -0.043(2) 0.072(11) Uiso 1 1 d
C19 C 0.0620(4) 0.9987(3) -0.8647(3) 0.0661(11) Uani 1 1 d
H19 H 0.129(3) 0.993(2) -0.928(3) 0.077(12) Uiso 1 1 d
C2 C -0.2168(4) 0.7037(3) -0.0401(3) 0.0746(13) Uani 1 1 d
H2 H -0.212(3) 0.744(3) 0.003(3) 0.093(15) Uiso 1 1 d
C18 C -0.0412(5) 1.0634(3) -0.8594(4) 0.0773(12) Uani 1 1 d
H18 H -0.050(3) 1.105(3) -0.925(3) 0.099(13) Uiso 1 1 d
C17 C -0.1358(4) 1.0651(3) -0.7615(4) 0.0713(12) Uani 1 1 d
H17 H -0.211(3) 1.105(2) -0.761(2) 0.067(11) Uiso 1 1 d
C25 C 0.3938(3) 0.7207(3) -0.1577(3) 0.0611(10) Uani 1 1 d
H25 H 0.467(3) 0.766(2) -0.190(2) 0.081(11) Uiso 1 1 d
H10 H 0.159(2) 0.6573(19) -0.5064(18) 0.036(8) Uiso 1 1 d
H8E H -0.063(3) 0.476(3) -0.318(3) 0.087(12) Uiso 1 1 d
H40 H 0.405(2) 1.119(2) -0.925(2) 0.059(10) Uiso 1 1 d
H32 H 0.646(3) 0.677(2) -0.532(2) 0.052(9) Uiso 1 1 d
H7 H 0.045(2) 0.517(2) -0.219(2) 0.042(8) Uiso 1 1 d
H29 H 0.548(2) 0.535(2) -0.242(2) 0.049(8) Uiso 1 1 d
H8A H 0.084(3) 0.492(2) -0.383(2) 0.079(11) Uiso 1 1 d
H3 H -0.034(3) 0.715(2) -0.131(2) 0.068(11) Uiso 1 1 d
H16 H -0.190(2) 0.998(2) -0.604(2) 0.047(9) Uiso 1 1 d
H27 H 0.292(2) 0.509(2) -0.176(2) 0.046(9) Uiso 1 1 d

loop_
_atom_site_aniso_label
_atom_site_aniso_U_11
_atom_site_aniso_U_22
_atom_site_aniso_U_33
_atom_site_aniso_U_23
_atom_site_aniso_U_13
_atom_site_aniso_U_12
Cl2 0.0662(6) 0.0868(7) 0.0530(6) -0.0093(5) 0.0048(5) 0.0139(5)
Cl1 0.0843(8) 0.1067(9) 0.0633(7) 0.0011(6) 0.0220(6) 0.0329(6)
C13 0.0348(18) 0.047(2) 0.0401(19) -0.0126(16) -0.0063(15) 0.0000(15)
N1 0.0366(17) 0.059(2) 0.0407(16) -0.0184(14) -0.0009(13) 0.0007(16)
O4 0.0594(16) 0.0885(18) 0.0441(14) -0.0167(13) -0.0028(12) 0.0283(13)
C22 0.0379(19) 0.048(2) 0.0387(19) -0.0169(16) -0.0068(15) 0.0034(16)
O7 0.0613(15) 0.0862(18) 0.0412(14) -0.0173(12) -0.0034(12) 0.0243(13)
C21 0.051(2) 0.055(2) 0.036(2) -0.0118(17) -0.0089(17) -0.0090(18)
O3 0.0625(16) 0.0881(18) 0.0396(14) -0.0130(12) 0.0056(12) -0.0011(13)
N2 0.049(2) 0.059(2) 0.0512(18) -0.0233(15) -0.0009(15) -0.0031(17)
C10 0.037(2) 0.053(2) 0.035(2) -0.0096(17) -0.0032(16) 0.0083(18)
C14 0.041(2) 0.053(2) 0.043(2) -0.0105(17) -0.0086(17) 0.0038(17)
C35 0.0369(19) 0.045(2) 0.0408(19) -0.0169(16) -0.0075(15) -0.0020(15)
C36 0.046(2) 0.053(2) 0.040(2) -0.0153(17) -0.0060(17) -0.0008(17)
O8 0.0813(18) 0.0847(19) 0.0427(15) -0.0105(13) 0.0107(14) -0.0055(14)
C32 0.034(2) 0.052(2) 0.0377(19) -0.0134(17) -0.0068(16) 0.0047(17)
C44 0.040(2) 0.047(2) 0.041(2) -0.0171(16) -0.0014(16) -0.0015(16)
C37 0.057(2) 0.039(2) 0.041(2) -0.0103(16) -0.0115(17) -0.0033(17)
C43 0.065(3) 0.052(2) 0.036(2) -0.0148(17) 0.0002(18) -0.0128(19)
C9 0.054(2) 0.053(2) 0.042(2) -0.0153(19) -0.0132(19) -0.0054(19)
C4 0.040(2) 0.046(2) 0.0323(18) -0.0008(15) -0.0088(15) 0.0029(16)
C20 0.057(2) 0.043(2) 0.043(2) -0.0054(16) -0.0180(18) -0.0057(17)
C11 0.045(2) 0.064(3) 0.046(2) -0.0082(19) -0.0132(18) -0.016(2)
C15 0.052(2) 0.041(2) 0.043(2) -0.0128(16) -0.0136(17) -0.0006(16)
O2 0.0476(15) 0.0848(19) 0.0867(19) -0.0278(14) -0.0236(14) -0.0007(14)
C26 0.040(2) 0.048(2) 0.0338(18) -0.0030(16) -0.0146(15) 0.0048(17)
C42 0.064(2) 0.038(2) 0.043(2) -0.0094(17) -0.0131(18) -0.0057(17)
C23 0.048(2) 0.054(2) 0.041(2) -0.0043(18) -0.0121(17) 0.0102(19)
C38 0.069(3) 0.048(2) 0.056(3) -0.013(2) -0.024(2) 0.004(2)
C29 0.051(2) 0.057(2) 0.043(2) -0.0090(18) -0.0218(18) 0.0125(19)
C27 0.060(3) 0.048(2) 0.046(2) -0.0092(18) -0.0227(19) 0.001(2)
O1 0.0709(18) 0.0727(19) 0.126(2) -0.0606(18) -0.0295(16) 0.0139(14)
C31 0.053(2) 0.058(2) 0.042(2) -0.0161(19) -0.0134(19) -0.009(2)
C8 0.061(3) 0.046(2) 0.050(2) -0.0113(19) -0.002(2) 0.002(2)
C16 0.062(3) 0.051(2) 0.059(3) -0.014(2) -0.021(2) 0.008(2)
C34 0.038(2) 0.088(3) 0.050(2) -0.024(2) -0.0166(19) 0.004(2)
O5 0.082(2) 0.076(2) 0.107(2) -0.0541(17) -0.0230(16) 0.0105(15)
C6 0.044(3) 0.085(3) 0.053(3) -0.005(2) -0.012(2) 0.000(2)
C12 0.041(2) 0.090(3) 0.045(2) -0.003(2) -0.0137(19) -0.003(2)
C7 0.048(2) 0.056(2) 0.037(2) 0.0022(18) -0.0086(17) 0.0066(18)
O6 0.0460(16) 0.112(2) 0.133(3) -0.0612(19) -0.0252(17) 0.0008(16)
C28 0.043(2) 0.059(3) 0.048(2) 0.006(2) -0.0126(19) -0.007(2)
C30 0.068(3) 0.047(2) 0.048(2) -0.0157(19) -0.009(2) 0.001(2)
C1 0.050(2) 0.068(3) 0.041(2) 0.008(2) 0.0008(18) 0.017(2)
C33 0.043(2) 0.068(3) 0.047(2) -0.015(2) -0.0128(19) -0.012(2)
C39 0.081(3) 0.053(3) 0.073(3) -0.018(2) -0.032(3) 0.008(2)
C40 0.121(4) 0.051(3) 0.063(3) -0.003(2) -0.047(3) 0.000(3)
C5 0.043(2) 0.075(3) 0.041(2) -0.0137(19) -0.0110(18) -0.0024(19)
C3 0.053(3) 0.071(3) 0.068(3) -0.026(2) -0.010(2) -0.007(2)
C41 0.089(3) 0.053(3) 0.048(3) -0.012(2) -0.014(2) -0.004(2)
C24 0.060(3) 0.064(3) 0.063(3) -0.029(2) -0.008(2) -0.005(2)
C19 0.080(3) 0.058(3) 0.052(3) -0.005(2) -0.019(2) -0.005(2)
C2 0.085(4) 0.066(3) 0.061(3) -0.026(2) -0.011(3) 0.013(2)
C18 0.109(4) 0.057(3) 0.065(3) -0.003(2) -0.041(3) 0.006(3)
C17 0.083(3) 0.055(3) 0.082(3) -0.011(2) -0.045(3) 0.018(2)
C25 0.050(2) 0.067(3) 0.060(2) -0.026(2) -0.006(2) -0.003(2)

loop_
_atom_type_symbol
_atom_type_description
_atom_type_scat_dispersion_real
_atom_type_scat_dispersion_imag
_atom_type_scat_source
O O 0.0106 0.0060 'International Tables Vol C Tables 4.2.6.8 and 6.1.1.4'
N N 0.0061 0.0033 'International Tables Vol C Tables 4.2.6.8 and 6.1.1.4'
Cl Cl 0.1484 0.1585 'International Tables Vol C Tables 4.2.6.8 and 6.1.1.4'
H H 0.0000 0.0000 'International Tables Vol C Tables 4.2.6.8 and 6.1.1.4'
C C 0.0033 0.0016 'International Tables Vol C Tables 4.2.6.8 and 6.1.1.4'

loop_
_geom_angle_atom_site_label_1
_geom_angle_atom_site_label_2
_geom_angle_atom_site_label_3
_geom_angle
C22 C13 C14 116.7(3)
C22 C13 C10 123.2(3)
C14 C13 C10 120.1(3)
O1 N1 O2 125.4(3)
O1 N1 C22 116.7(3)
O2 N1 C22 117.9(3)
C13 C22 C21 127.1(3)
C13 C22 N1 119.7(3)
C21 C22 N1 113.2(3)
O3 C21 C20 123.8(3)
O3 C21 C22 120.4(3)
C20 C21 C22 115.8(3)
O6 N2 O5 125.0(3)
O6 N2 C44 118.6(3)
O5 N2 C44 116.4(3)
C13 C10 C11 115.0(3)
C13 C10 C9 114.2(3)
C11 C10 C9 109.5(3)
C13 C10 H10 106.5(14)
C11 C10 H10 106.8(15)
C9 C10 H10 103.9(15)
O4 C14 C15 120.9(3)
O4 C14 C13 120.2(3)
C15 C14 C13 118.9(3)
C44 C35 C32 123.1(3)
C44 C35 C36 116.2(3)
C32 C35 C36 120.7(3)
O7 C36 C37 121.8(3)
O7 C36 C35 119.2(3)
C37 C36 C35 118.9(3)
C35 C32 C31 113.0(3)
C35 C32 C33 115.0(3)
C31 C32 C33 108.8(3)
C35 C32 H32 106.1(16)
C31 C32 H32 105.5(17)
C33 C32 H32 107.7(16)
C35 C44 C43 126.9(3)
C35 C44 N2 119.9(3)
C43 C44 N2 113.2(3)
C38 C37 C42 119.8(3)
C38 C37 C36 119.1(3)
C42 C37 C36 121.1(3)
O8 C43 C42 123.8(3)
O8 C43 C44 120.4(3)
C42 C43 C44 115.8(3)
C8 C9 C10 109.9(3)
C8 C9 H9A 111.3(14)
C10 C9 H9A 107.4(14)
C8 C9 H9E 111.9(17)
C10 C9 H9E 111.9(17)
H9A C9 H9E 104(2)
C3 C4 C5 116.7(3)
C3 C4 C7 121.6(3)
C5 C4 C7 121.4(3)
C19 C20 C15 119.8(3)
C19 C20 C21 120.3(3)
C15 C20 C21 119.9(3)
C12 C11 C10 109.9(3)
C12 C11 H11E 108.0(17)
C10 C11 H11E 113.1(17)
C12 C11 H11A 109.1(15)
C10 C11 H11A 110.5(16)
H11E C11 H11A 106(2)
C16 C15 C20 118.8(3)
C16 C15 C14 119.9(3)
C20 C15 C14 121.3(3)
C25 C26 C27 116.2(3)
C25 C26 C29 123.5(3)
C27 C26 C29 120.1(3)
C41 C42 C37 119.6(3)
C41 C42 C43 120.3(3)
C37 C42 C43 120.1(3)
C24 C23 C28 120.3(3)
C24 C23 Cl2 120.7(3)
C28 C23 Cl2 118.9(3)
C39 C38 C37 119.8(4)
C39 C38 H38 120(2)
C37 C38 H38 121(2)
C26 C29 C30 113.5(3)
C26 C29 C34 115.2(3)
C30 C29 C34 109.1(3)
C26 C29 H29 103.1(15)
C30 C29 H29 109.2(15)
C34 C29 H29 106.2(15)
C26 C27 C28 122.1(4)
C26 C27 H27 121.8(18)
C28 C27 H27 116.1(17)
C30 C31 C32 110.1(3)
C30 C31 H31A 108.8(16)
C32 C31 H31A 109.3(16)
C30 C31 H31E 109.6(17)
C32 C31 H31E 111.2(17)
H31A C31 H31E 108(2)
C9 C8 C7 112.1(3)
C9 C8 H8E 111.3(18)
C7 C8 H8E 110.9(18)
C9 C8 H8A 109.7(17)
C7 C8 H8A 108.6(18)
H8E C8 H8A 104(2)
C17 C16 C15 120.8(4)
C17 C16 H16 122.3(18)
C15 C16 H16 116.8(17)
C33 C34 C29 114.1(3)
C33 C34 H34E 109.2(15)
C29 C34 H34E 112.3(15)
C33 C34 H34A 108.4(16)
C29 C34 H34A 107.4(17)
H34E C34 H34A 105(2)
C1 C6 C5 119.6(4)
C1 C6 H6 119.6(19)
C5 C6 H6 120.7(19)
C11 C12 C7 113.2(3)
C11 C12 H12E 111.2(17)
C7 C12 H12E 109.5(17)
C11 C12 H12A 109.3(18)
C7 C12 H12A 106.7(19)
H12E C12 H12A 107(2)
C4 C7 C8 114.6(3)
C4 C7 C12 114.9(3)
C8 C7 C12 109.0(3)
C4 C7 H7 103.9(15)
C8 C7 H7 105.7(15)
C12 C7 H7 107.9(15)
C23 C28 C27 119.4(4)
C23 C28 H28 125.3(18)
C27 C28 H28 115.2(18)
C31 C30 C29 112.6(3)
C31 C30 H30A 109.3(17)
C29 C30 H30A 105.8(17)
C31 C30 H30E 111.8(17)
C29 C30 H30E 110.9(17)
H30A C30 H30E 106(2)
C2 C1 C6 120.2(4)
C2 C1 Cl1 119.4(4)
C6 C1 Cl1 120.3(3)
C34 C33 C32 110.0(3)
C34 C33 H33E 109.8(16)
C32 C33 H33E 108.0(16)
C34 C33 H33A 111.5(17)
C32 C33 H33A 110.0(17)
H33E C33 H33A 107(2)
C38 C39 C40 120.0(4)
C38 C39 H39 117.6(18)
C40 C39 H39 122.4(17)
C41 C40 C39 121.0(4)
C41 C40 H40 118.7(18)
C39 C40 H40 120.3(18)
C4 C5 C6 121.8(4)
C4 C5 H5 123(2)
C6 C5 H5 115(2)
C4 C3 C2 122.0(4)
C4 C3 H3 120.4(18)
C2 C3 H3 117.5(19)
C40 C41 C42 119.9(4)
C40 C41 H41 124.3(19)
C42 C41 H41 115.8(19)
C23 C24 C25 119.7(4)
C23 C24 H24 118.9(19)
C25 C24 H24 121.3(19)
C18 C19 C20 120.3(4)
C18 C19 H19 124(2)
C20 C19 H19 115(2)
C1 C2 C3 119.7(4)
C1 C2 H2 122(2)
C3 C2 H2 118(2)
C19 C18 C17 120.0(4)
C19 C18 H18 120(2)
C17 C18 H18 120(2)
C16 C17 C18 120.2(4)
C16 C17 H17 121.0(19)
C18 C17 H17 118.3(19)
C26 C25 C24 122.3(4)
C26 C25 H25 117.3(18)
C24 C25 H25 120.4(19)

loop_
_geom_bond_atom_site_label_1
_geom_bond_atom_site_label_2
_geom_bond_distance
Cl2 C23 1.741(3)
Cl1 C1 1.733(3)
C13 C22 1.338(4)
C13 C14 1.494(4)
C13 C10 1.506(4)
N1 O1 1.202(3)
N1 O2 1.209(3)
N1 C22 1.482(4)
O4 C14 1.214(3)
C22 C21 1.473(4)
O7 C36 1.218(3)
C21 O3 1.217(3)
C21 C20 1.469(4)
N2 O6 1.196(3)
N2 O5 1.210(3)
N2 C44 1.486(4)
C10 C11 1.524(4)
C10 C9 1.527(4)
C10 H10 0.94(2)
C14 C15 1.478(4)
C35 C44 1.336(4)
C35 C32 1.501(4)
C35 C36 1.505(4)
C36 C37 1.477(4)
O8 C43 1.215(3)
C32 C31 1.523(4)
C32 C33 1.527(4)
C32 H32 0.94(3)
C44 C43 1.480(4)
C37 C38 1.391(4)
C37 C42 1.394(4)
C43 C42 1.468(4)
C9 C8 1.519(4)
C9 H9A 1.01(2)
C9 H9E 0.98(3)
C4 C3 1.377(4)
C4 C5 1.380(4)
C4 C7 1.523(4)
C20 C19 1.389(4)
C20 C15 1.402(4)
C11 C12 1.519(5)
C11 H11E 0.95(3)
C11 H11A 1.01(3)
C15 C16 1.390(4)
C26 C25 1.378(4)
C26 C27 1.379(4)
C26 C29 1.525(4)
C42 C41 1.387(4)
C23 C24 1.355(4)
C23 C28 1.356(4)
C38 C39 1.377(5)
C38 H38 0.99(3)
C29 C30 1.532(4)
C29 C34 1.534(4)
C29 H29 0.99(3)
C27 C28 1.389(5)
C27 H27 0.92(3)
C31 C30 1.520(5)
C31 H31A 0.96(3)
C31 H31E 0.97(3)
C8 C7 1.524(5)
C8 H8E 1.04(3)
C8 H8A 1.01(3)
C16 C17 1.367(5)
C16 H16 0.93(3)
C34 C33 1.513(5)
C34 H34E 1.02(3)
C34 H34A 1.00(3)
C6 C1 1.362(5)
C6 C5 1.385(5)
C6 H6 1.00(3)
C12 C7 1.530(4)
C12 H12E 1.02(3)
C12 H12A 0.99(3)
C7 H7 0.95(2)
C28 H28 0.91(3)
C30 H30A 0.99(3)
C30 H30E 0.97(3)
C1 C2 1.358(5)
C33 H33E 1.00(3)
C33 H33A 0.96(3)
C39 C40 1.377(5)
C39 H39 0.97(3)
C40 C41 1.367(5)
C40 H40 0.94(3)
C5 H5 0.99(3)
C3 C2 1.382(5)
C3 H3 0.97(3)
C41 H41 0.91(3)
C24 C25 1.380(5)
C24 H24 0.95(3)
C19 C18 1.370(5)
C19 H19 0.94(3)
C2 H2 0.91(3)
C18 C17 1.389(5)
C18 H18 0.98(3)
C17 H17 0.96(3)
C25 H25 0.99(3)

loop_
_geom_torsion_atom_site_label_1
_geom_torsion_atom_site_label_2
_geom_torsion_atom_site_label_3
_geom_torsion_atom_site_label_4
_geom_torsion
C14 C13 C22 C21 -0.1(5)
C10 C13 C22 C21 179.4(3)
C14 C13 C22 N1 -179.0(3)
C10 C13 C22 N1 0.4(5)
O1 N1 C22 C13 93.1(4)
O2 N1 C22 C13 -87.0(4)
O1 N1 C22 C21 -86.1(3)
O2 N1 C22 C21 93.9(3)
C13 C22 C21 O3 175.2(3)
N1 C22 C21 O3 -5.8(4)
C13 C22 C21 C20 -5.5(5)
N1 C22 C21 C20 173.6(3)
C22 C13 C10 C11 116.9(4)
C14 C13 C10 C11 -63.7(4)
C22 C13 C10 C9 -115.3(3)
C14 C13 C10 C9 64.1(4)
C22 C13 C14 O4 -175.5(3)
C10 C13 C14 O4 5.0(5)
C22 C13 C14 C15 5.4(4)
C10 C13 C14 C15 -174.1(3)
C44 C35 C36 O7 -171.7(3)
C32 C35 C36 O7 8.7(4)
C44 C35 C36 C37 9.3(4)
C32 C35 C36 C37 -170.3(3)
C44 C35 C32 C31 -119.7(3)
C36 C35 C32 C31 59.9(4)
C44 C35 C32 C33 114.5(4)
C36 C35 C32 C33 -66.0(4)
C32 C35 C44 C43 177.8(3)
C36 C35 C44 C43 -1.8(5)
C32 C35 C44 N2 -0.6(5)
C36 C35 C44 N2 179.8(3)
O6 N2 C44 C35 -81.1(4)
O5 N2 C44 C35 97.8(4)
O6 N2 C44 C43 100.3(4)
O5 N2 C44 C43 -80.8(3)
O7 C36 C37 C38 -8.9(5)
C35 C36 C37 C38 170.0(3)
O7 C36 C37 C42 172.6(3)
C35 C36 C37 C42 -8.5(4)
C35 C44 C43 O8 174.4(3)
N2 C44 C43 O8 -7.2(4)
C35 C44 C43 C42 -6.5(5)
N2 C44 C43 C42 171.9(3)
C13 C10 C9 C8 169.6(3)
C11 C10 C9 C8 -59.8(4)
O3 C21 C20 C19 5.7(5)
C22 C21 C20 C19 -173.6(3)
O3 C21 C20 C15 -175.1(3)
C22 C21 C20 C15 5.6(4)
C13 C10 C11 C12 -171.5(3)
C9 C10 C11 C12 58.4(4)
C19 C20 C15 C16 0.8(5)
C21 C20 C15 C16 -178.4(3)
C19 C20 C15 C14 178.6(3)
C21 C20 C15 C14 -0.7(5)
O4 C14 C15 C16 -6.5(5)
C13 C14 C15 C16 172.6(3)
O4 C14 C15 C20 175.9(3)
C13 C14 C15 C20 -5.1(4)
C38 C37 C42 C41 -0.4(5)
C36 C37 C42 C41 178.1(3)
C38 C37 C42 C43 -178.6(3)
C36 C37 C42 C43 -0.1(5)
O8 C43 C42 C41 8.2(5)
C44 C43 C42 C41 -170.9(3)
O8 C43 C42 C37 -173.6(3)
C44 C43 C42 C37 7.3(4)
C42 C37 C38 C39 1.0(5)
C36 C37 C38 C39 -177.6(3)
C25 C26 C29 C30 -140.1(3)
C27 C26 C29 C30 46.2(4)
C25 C26 C29 C34 -13.3(4)
C27 C26 C29 C34 173.0(3)
C25 C26 C27 C28 -1.1(5)
C29 C26 C27 C28 173.1(3)
C35 C32 C31 C30 170.1(3)
C33 C32 C31 C30 -60.8(4)
C10 C9 C8 C7 59.0(4)
C20 C15 C16 C17 -0.1(5)
C14 C15 C16 C17 -177.8(3)
C26 C29 C34 C33 -77.4(4)
C30 C29 C34 C33 51.6(4)
C10 C11 C12 C7 -56.7(4)
C3 C4 C7 C8 -160.7(3)
C5 C4 C7 C8 25.9(4)
C3 C4 C7 C12 -33.2(4)
C5 C4 C7 C12 153.4(3)
C9 C8 C7 C4 75.7(4)
C9 C8 C7 C12 -54.7(4)
C11 C12 C7 C4 -76.3(4)
C11 C12 C7 C8 53.9(4)
C24 C23 C28 C27 1.5(5)
Cl2 C23 C28 C27 -177.5(2)
C26 C27 C28 C23 -0.5(5)
C32 C31 C30 C29 58.7(4)
C26 C29 C30 C31 77.7(4)
C34 C29 C30 C31 -52.3(4)
C5 C6 C1 C2 0.8(5)
C5 C6 C1 Cl1 -177.8(3)
C29 C34 C33 C32 -56.3(4)
C35 C32 C33 C34 -172.8(3)
C31 C32 C33 C34 59.3(4)
C37 C38 C39 C40 -0.6(6)
C38 C39 C40 C41 -0.3(6)
C3 C4 C5 C6 -0.9(5)
C7 C4 C5 C6 172.8(3)
C1 C6 C5 C4 -0.3(5)
C5 C4 C3 C2 1.6(5)
C7 C4 C3 C2 -172.1(3)
C39 C40 C41 C42 0.9(6)
C37 C42 C41 C40 -0.5(5)
C43 C42 C41 C40 177.7(3)
C28 C23 C24 C25 -0.8(5)
Cl2 C23 C24 C25 178.2(3)
C15 C20 C19 C18 -1.5(5)
C21 C20 C19 C18 177.7(3)
C6 C1 C2 C3 -0.1(6)
Cl1 C1 C2 C3 178.5(3)
C4 C3 C2 C1 -1.1(6)
C20 C19 C18 C17 1.5(6)
C15 C16 C17 C18 0.0(6)
C19 C18 C17 C16 -0.7(6)
C27 C26 C25 C24 1.8(5)
C29 C26 C25 C24 -172.2(3)
C23 C24 C25 C26 -0.9(6)
